data_2003828
loop_
_publ_author_name
'Fern\'andez-G., J. M.'
'Rodr\'iguez-Romero, A.'
'Panneerselvam, K.'
'Soriano-Garc\'ia, M.'

_publ_section_title
;
 Two 2,3-Naphthalenic Schiff Bases
;
_journal_issue 8
_journal_name_full 'Acta Crystallographica Section C'
_journal_page_first 1643
_journal_page_last 1646
_journal_paper_doi 10.1107/S0108270195001417
_journal_volume 51
_journal_year 1995
_chemical_compound_source 'recrystallized from an aqueous solution at room temperature'
_chemical_formula_moiety 'C15 H17 N O'
_chemical_formula_sum 'C15 H17 N O'
_chemical_formula_weight 227.30
_chemical_name_systematic
;
3-[(tertbutyl)-2-Hydroxy-3H-Naphth-3-ylidene)methyl]aldamine
;
_space_group_IT_number 19
_symmetry_cell_setting orthorhombic
_symmetry_space_group_name_Hall 'P 2ac 2ab'
_symmetry_space_group_name_H-M 'P 21 21 21'
_audit_creation_method SHELXL
_cell_angle_alpha 90.00
_cell_angle_beta 90.00
_cell_angle_gamma 90.00
_cell_formula_units_Z 4
_cell_length_a 6.076(2)
_cell_length_b 14.055(6)
_cell_length_c 15.087(9)
_cell_measurement_reflns_used 25
_cell_measurement_temperature 293(2)
_cell_measurement_theta_max 40
_cell_measurement_theta_min 15
_cell_volume 1288.4(10)
_computing_cell_refinement 'Nicolet P3/F diffractometer software'
_computing_data_collection 'Nicolet P3/F diffractometer software'
_computing_data_reduction 'Nicolet P3/F diffractometer software'
_computing_molecular_graphics 'SHELXTL-Plus (Sheldrick, 1990)'
_computing_publication_material 'SHELXL93 (Sheldrick, 1993)'
_computing_structure_refinement 'SHELXL93 (Sheldrick, 1993)'
_computing_structure_solution 'SHELXS86 (Sheldrick, 1985)'
_diffrn_ambient_temperature 293(2)
_diffrn_measurement_device 'Nicolet P3/F'
_diffrn_measurement_method \q/2\q
_diffrn_radiation_monochromator graphite
_diffrn_radiation_source 'fine-focus sealed tube'
_diffrn_radiation_type CuK\a
_diffrn_radiation_wavelength 1.54178
_diffrn_reflns_av_R_equivalents 0.3427
_diffrn_reflns_av_sigmaI/netI 0.0482
_diffrn_reflns_limit_h_max 6
_diffrn_reflns_limit_h_min 0
_diffrn_reflns_limit_k_max 14
_diffrn_reflns_limit_k_min 0
_diffrn_reflns_limit_l_max 16
_diffrn_reflns_limit_l_min 0
_diffrn_reflns_number 979
_diffrn_reflns_theta_max 55.07
_diffrn_reflns_theta_min 4.30
_diffrn_standards_decay_% 2.5
_diffrn_standards_interval_count 100
_diffrn_standards_number 3
_exptl_absorpt_coefficient_mu 0.570
_exptl_absorpt_correction_type none
_exptl_crystal_colour colourless
_exptl_crystal_density_diffrn 1.172
_exptl_crystal_description rectangular
_exptl_crystal_F_000 488
_exptl_crystal_size_max 0.35
_exptl_crystal_size_mid 0.25
_exptl_crystal_size_min 0.25
_refine_diff_density_max 0.167
_refine_diff_density_min -0.172
_refine_ls_abs_structure_Flack 2.45(125)
_refine_ls_extinction_method none
_refine_ls_goodness_of_fit_all 1.153
_refine_ls_goodness_of_fit_obs 1.164
_refine_ls_hydrogen_treatment 'All H atoms are refined isotropically'
_refine_ls_matrix_type full
_refine_ls_number_parameters 195
_refine_ls_number_reflns 978
_refine_ls_number_restraints 0
_refine_ls_restrained_S_all 1.153
_refine_ls_restrained_S_obs 1.164
_refine_ls_R_factor_all 0.0585
_refine_ls_R_factor_obs 0.0554
_refine_ls_shift/esd_max -0.004
_refine_ls_shift/esd_mean 0.001
_refine_ls_structure_factor_coef Fsqd
_refine_ls_weighting_scheme
; calc w = 1/[\s^2^(F~o~^2^) + (0.0580P)^2^ + 0.9511P]
  where P = (F~o~^2^ + 2F~c~^2^)/3
;
_refine_ls_wR_factor_all 0.1643
_refine_ls_wR_factor_obs 0.1597
_reflns_number_observed 921
_reflns_number_total 978
_reflns_observed_criterion >2sigma(I)
_cod_data_source_file na1150.cif
_cod_data_source_block II
_cod_original_cell_volume 1288.3(10)
_cod_database_code 2003828

loop_
_symmetry_equiv_pos_as_xyz
'x, y, z'
'-x+1/2, -y, z+1/2'
'x+1/2, -y+1/2, -z'
'-x, y+1/2, -z+1/2'

loop_
_atom_site_aniso_label
_atom_site_aniso_U_11
_atom_site_aniso_U_12
_atom_site_aniso_U_13
_atom_site_aniso_U_22
_atom_site_aniso_U_23
_atom_site_aniso_U_33
C1 0.058(3) 0.002(3) 0.003(3) 0.051(3) -0.008(3) 0.072(3)
C2 0.065(3) -0.004(3) 0.001(3) 0.042(2) -0.005(2) 0.058(3)
C3 0.060(3) -0.001(2) 0.000(3) 0.038(2) -0.005(2) 0.062(3)
C4 0.064(3) 0.000(3) 0.002(3) 0.043(3) -0.007(2) 0.067(3)
C5 0.083(4) 0.000(3) 0.014(4) 0.066(3) 0.003(3) 0.068(3)
C6 0.101(5) -0.002(4) 0.011(4) 0.072(4) 0.007(3) 0.066(4)
C7 0.107(5) 0.007(4) -0.006(4) 0.058(3) 0.009(3) 0.082(4)
C8 0.081(4) 0.006(3) -0.007(3) 0.053(3) 0.003(3) 0.069(3)
C9 0.066(3) 0.001(3) -0.003(3) 0.046(3) -0.004(3) 0.067(3)
C10 0.072(3) -0.002(3) 0.000(3) 0.044(2) -0.007(2) 0.055(3)
C11 0.069(3) -0.001(3) -0.003(3) 0.051(3) -0.003(3) 0.068(3)
C12 0.069(3) -0.003(3) -0.002(3) 0.066(3) 0.008(3) 0.066(3)
C13 0.139(7) -0.014(5) -0.031(6) 0.076(4) 0.032(4) 0.122(6)
C14 0.079(5) -0.011(5) -0.017(5) 0.146(7) 0.059(6) 0.115(6)
C15 0.151(9) 0.050(7) 0.008(5) 0.151(8) 0.030(5) 0.070(4)
N1 0.068(3) -0.003(2) -0.004(2) 0.056(2) 0.009(2) 0.067(3)
O1 0.066(2) -0.001(2) 0.013(2) 0.075(2) 0.010(2) 0.073(2)

loop_
_atom_site_label
_atom_site_occupancy
_atom_site_fract_x
_atom_site_fract_y
_atom_site_fract_z
_atom_site_U_iso_or_equiv
_atom_site_thermal_displace_type
_atom_site_calc_flag
_atom_site_refinement_flags
_atom_site_type_symbol
C1 1 0.4125(10) 0.0979(4) 0.4223(4) 0.0601(13) Uani d . C
C2 1 0.3319(9) 0.1613(3) 0.3624(3) 0.0550(13) Uani d . C
C3 1 0.1145(9) 0.1993(3) 0.3736(3) 0.0534(12) Uani d . C
C4 1 -0.0041(10) 0.1729(3) 0.4470(3) 0.0579(13) Uani d . C
C5 1 -0.0524(12) 0.0753(4) 0.5826(4) 0.072(2) Uani d . C
C6 1 0.0248(13) 0.0053(4) 0.6363(4) 0.079(2) Uani d . C
C7 1 0.2340(13) -0.0339(4) 0.6223(4) 0.082(2) Uani d . C
C8 1 0.3634(12) -0.0033(4) 0.5533(4) 0.067(2) Uani d . C
C9 1 0.2891(9) 0.0670(3) 0.4956(3) 0.0598(14) Uani d . C
C10 1 0.0740(9) 0.1074(3) 0.5100(3) 0.0568(13) Uani d . C
C11 1 0.0137(10) 0.2602(4) 0.3056(4) 0.0626(14) Uani d . C
H11 1 -0.1570(149) 0.2801(54) 0.3160(48) 0.137(27) Uiso d . H
C12 1 0.0166(10) 0.3400(4) 0.1639(4) 0.067(2) Uani d . C
C13 1 0.0979(16) 0.4421(5) 0.1785(5) 0.113(3) Uani d . C
H131 1 0.0316(16) 0.4692(5) 0.2400(5) 0.187(42) Uiso calc R H
H132 1 0.0438(16) 0.4865(5) 0.1243(5) 0.081(16) Uiso calc R H
H133 1 0.2755(16) 0.4426(5) 0.1816(5) 0.363(98) Uiso calc R H
C14 1 -0.2300(12) 0.3403(7) 0.1635(6) 0.113(3) Uani d . C
H141 1 -0.2897(12) 0.3664(7) 0.2264(6) 0.182(42) Uiso calc R H
H142 1 -0.2896(12) 0.2688(7) 0.1529(6) 0.195(43) Uiso calc R H
H143 1 -0.2884(12) 0.3859(7) 0.1109(6) 0.152(31) Uiso calc R H
C15 1 0.1112(18) 0.3044(7) 0.0784(4) 0.124(3) Uani d . C
H151 1 0.2887(18) 0.3056(7) 0.0821(4) 0.187(43) Uiso calc R H
H152 1 0.0572(18) 0.3496(7) 0.0247(4) 0.124(24) Uiso calc R H
H153 1 0.0559(18) 0.2325(7) 0.0668(4) 0.249(63) Uiso calc R H
N1 1 0.1176(8) 0.2820(3) 0.2354(3) 0.0637(12) Uani d . N
O1 1 0.4545(6) 0.1879(3) 0.2921(3) 0.0712(11) Uani d . O
H1 1 0.5520(110) 0.0719(41) 0.4071(36) 0.083(18) Uiso d . H
H4 1 -0.1582(114) 0.2008(42) 0.4467(35) 0.086(18) Uiso d . H
H5 1 -0.1955(103) 0.1113(38) 0.5910(35) 0.077(17) Uiso d . H
H6 1 -0.0658(132) -0.0142(51) 0.6891(47) 0.125(25) Uiso d . H
H7 1 0.2724(117) -0.0877(44) 0.6714(39) 0.105(21) Uiso d . H
H8 1 0.5011(106) -0.0359(41) 0.5491(36) 0.076(18) Uiso d . H
HO1 1 0.3648(128) 0.2231(48) 0.2437(45) 0.122(25) Uiso d . H

loop_
_atom_type_symbol
_atom_type_description
_atom_type_scat_source
_atom_type_scat_dispersion_real
_atom_type_scat_dispersion_imag
C C 'International Tables Vol C Tables 4.2.6.8 and 6.1.1.4' 0.0181 0.0091
H H 'International Tables Vol C Tables 4.2.6.8 and 6.1.1.4' 0.0000 0.0000
O O 'International Tables Vol C Tables 4.2.6.8 and 6.1.1.4' 0.0492 0.0322
N N 'International Tables Vol C Tables 4.2.6.8 and 6.1.1.4' 0.0311 0.0180

loop_
_geom_angle_atom_site_label_1
_geom_angle_atom_site_label_2
_geom_angle_atom_site_label_3
_geom_angle
_geom_angle_publ_flag
C2 C1 C9 122.2(5) yes
C2 C1 H1 114.(4) no
C9 C1 H1 123.(4) no
O1 C2 C1 120.3(5) yes
O1 C2 C3 119.9(4) yes
C1 C2 C3 119.8(5) yes
C4 C3 C2 118.6(5) yes
C4 C3 C11 120.1(5) yes
C2 C3 C11 121.2(5) yes
C3 C4 C10 123.1(5) yes
C3 C4 H4 112.(3) no
C10 C4 H4 125.(3) no
C6 C5 C10 120.5(6) yes
C6 C5 H5 126.(3) no
C10 C5 H5 114.(3) no
C5 C6 C7 120.5(6) yes
C5 C6 H6 119.(4) no
C7 C6 H6 121.(4) no
C8 C7 C6 120.7(6) yes
C8 C7 H7 128.(4) no
C6 C7 H7 112.(4) no
C7 C8 C9 120.7(7) yes
C7 C8 H8 114.(4) no
C9 C8 H8 126.(4) no
C8 C9 C1 122.6(6) yes
C8 C9 C10 118.6(5) yes
C1 C9 C10 118.7(5) yes
C4 C10 C5 123.4(5) yes
C4 C10 C9 117.5(5) yes
C5 C10 C9 118.9(5) yes
N1 C11 C3 121.0(5) yes
N1 C11 H11 122.(4) no
C3 C11 H11 117.(4) no
N1 C12 C15 106.5(5) yes
N1 C12 C14 114.7(6) yes
C15 C12 C14 112.4(7) yes
N1 C12 C13 106.0(5) yes
C15 C12 C13 108.2(6) yes
C14 C12 C13 108.6(7) yes
C12 C13 H131 109.5(4) no
C12 C13 H132 109.5(3) no
H131 C13 H132 109.5 no
C12 C13 H133 109.5(4) no
H131 C13 H133 109.5 no
H132 C13 H133 109.5 no
C12 C14 H141 109.5(5) no
C12 C14 H142 109.5(5) no
H141 C14 H142 109.5 no
C12 C14 H143 109.5(4) no
H141 C14 H143 109.5 no
H142 C14 H143 109.5 no
C12 C15 H151 109.5(5) no
C12 C15 H152 109.5(4) no
H151 C15 H152 109.5 no
C12 C15 H153 109.5(4) no
H151 C15 H153 109.5 no
H152 C15 H153 109.5 no
C11 N1 C12 122.2(5) yes
C2 O1 HO1 113.(4) no

loop_
_geom_bond_atom_site_label_1
_geom_bond_atom_site_label_2
_geom_bond_distance
_geom_bond_publ_flag
C1 C2 1.361(7) yes
C1 C9 1.405(7) yes
C1 H1 0.95(6) no
C2 O1 1.349(6) yes
C2 C3 1.434(7) yes
C3 C4 1.371(7) yes
C3 C11 1.470(7) yes
C4 C10 1.406(7) yes
C4 H4 1.02(7) no
C5 C6 1.358(9) yes
C5 C10 1.412(7) yes
C5 H5 1.01(6) no
C6 C7 1.401(10) yes
C6 H6 1.01(8) no
C7 C8 1.374(9) yes
C7 H7 1.08(6) no
C8 C9 1.392(7) yes
C8 H8 0.96(6) no
C9 C10 1.442(8) yes
C11 N1 1.271(7) yes
C11 H11 1.09(9) no
C12 N1 1.485(7) yes
C12 C15 1.498(9) yes
C12 C14 1.498(9) yes
C12 C13 1.534(9) yes
C13 H131 1.08 no
C13 H132 1.08 no
C13 H133 1.08 no
C14 H141 1.08 no
C14 H142 1.08 no
C14 H143 1.08 no
C15 H151 1.08 no
C15 H152 1.08 no
C15 H153 1.08 no
O1 HO1 1.04(8) no

loop_
_cod_related_entry_id
_cod_related_entry_database
_cod_related_entry_code
1 ChemSpider 21187221
